data_4350052
loop_
_publ_author_name
'Chen, Xiu-Qin'
'Cai, You-De'
'Ye, Yi-Shan'
'Tong, Ming-Liang'
'Bao, Xin'

_publ_section_title
;
 Investigation of SCO property--structural relationships in a family of
 mononuclear Fe(ii) complexes
;
_journal_issue 8
_journal_name_full 'Inorganic Chemistry Frontiers'
_journal_page_first 2194
_journal_paper_doi 10.1039/C9QI00577C
_journal_volume 6
_journal_year 2019
_chemical_formula_moiety 'C30 H30 Fe N6 S2'
_chemical_formula_sum 'C30 H30 Fe N6 S2'
_chemical_formula_weight 594.57
_space_group_crystal_system orthorhombic
_space_group_IT_number 43
_space_group_name_Hall 'F 2 -2d'
_space_group_name_H-M_alt 'F d d 2'
_atom_sites_solution_hydrogens geom
_audit_creation_date 2018-05-31
_audit_creation_method
;
Olex2 1.2
(compiled 2015.09.30 svn.r3233 for OlexSys, GUI svn.r5103)
;
_audit_update_record
;
2019-05-17 deposited with the CCDC.	2019-07-16 downloaded from the CCDC.
;
_cell_angle_alpha 90
_cell_angle_beta 90
_cell_angle_gamma 90
_cell_formula_units_Z 8
_cell_length_a 36.267(3)
_cell_length_b 8.7886(5)
_cell_length_c 18.2623(11)
_cell_measurement_reflns_used 9981
_cell_measurement_temperature 173(2)
_cell_measurement_theta_max 27.14
_cell_measurement_theta_min 2.50
_cell_volume 5820.9(7)
_computing_cell_refinement 'SAINT v8.37A (Bruker, 2015)'
_computing_data_reduction 'SAINT v8.37A (Bruker, 2015)'
_computing_molecular_graphics 'Olex2 (Dolomanov et al., 2009)'
_computing_publication_material 'Olex2 (Dolomanov et al., 2009)'
_computing_structure_refinement 'XL (Sheldrick, 2008)'
_diffrn_ambient_temperature 173.15
_diffrn_measured_fraction_theta_full 0.996
_diffrn_measured_fraction_theta_max 0.995
_diffrn_measurement_device_type 'Bruker APEX-II CCD'
_diffrn_measurement_method '\f and \w scans'
_diffrn_radiation_type MoK\a
_diffrn_radiation_wavelength 0.71073
_diffrn_reflns_av_R_equivalents 0.0342
_diffrn_reflns_av_unetI/netI 0.0258
_diffrn_reflns_Laue_measured_fraction_full 0.996
_diffrn_reflns_Laue_measured_fraction_max 0.995
_diffrn_reflns_limit_h_max 46
_diffrn_reflns_limit_h_min -46
_diffrn_reflns_limit_k_max 10
_diffrn_reflns_limit_k_min -11
_diffrn_reflns_limit_l_max 23
_diffrn_reflns_limit_l_min -23
_diffrn_reflns_number 29295
_diffrn_reflns_point_group_measured_fraction_full 0.996
_diffrn_reflns_point_group_measured_fraction_max 0.996
_diffrn_reflns_theta_full 25.242
_diffrn_reflns_theta_max 27.479
_diffrn_reflns_theta_min 3.075
_diffrn_standards_number 0
_exptl_absorpt_coefficient_mu 0.692
_exptl_absorpt_correction_T_max 0.7455
_exptl_absorpt_correction_T_min 0.6927
_exptl_absorpt_correction_type multi-scan
_exptl_absorpt_process_details
'SADABS-2014/5 (Bruker,2014/5) was used for absorption correction. wR2(int) was 0.1492 before and 0.0553 after correction. The Ratio of minimum to maximum transmission is 0.9292. The \l/2 correction factor is Not present.'
_exptl_crystal_colour yellow
_exptl_crystal_colour_primary yellow
_exptl_crystal_density_diffrn 1.357
_exptl_crystal_description BLOCK
_exptl_crystal_F_000 2480
_exptl_crystal_size_max 0.136
_exptl_crystal_size_mid 0.117
_exptl_crystal_size_min 0.09
_refine_diff_density_max 0.277
_refine_diff_density_min -0.253
_refine_diff_density_rms 0.033
_refine_ls_abs_structure_details
;
 Refined as an inversion twin.
;
_refine_ls_abs_structure_Flack 0.009(16)
_refine_ls_extinction_coef 0.00180(19)
_refine_ls_extinction_expression Fc^*^=kFc[1+0.001xFc^2^\l^3^/sin(2\q)]^-1/4^
_refine_ls_extinction_method 'SHELXL-2014/7 (Sheldrick 2014'
_refine_ls_goodness_of_fit_ref 1.027
_refine_ls_hydrogen_treatment constr
_refine_ls_matrix_type full
_refine_ls_number_parameters 179
_refine_ls_number_reflns 3321
_refine_ls_number_restraints 1
_refine_ls_restrained_S_all 1.027
_refine_ls_R_factor_all 0.0292
_refine_ls_R_factor_gt 0.0241
_refine_ls_shift/su_max 0.000
_refine_ls_shift/su_mean 0.000
_refine_ls_structure_factor_coef Fsqd
_refine_ls_weighting_details 'w=1/[\s^2^(Fo^2^)+(0.0261P)^2^+4.3804P] where P=(Fo^2^+2Fc^2^)/3'
_refine_ls_weighting_scheme calc
_refine_ls_wR_factor_gt 0.0564
_refine_ls_wR_factor_ref 0.0581
_reflns_Friedel_coverage 0.939
_reflns_Friedel_fraction_full 0.996
_reflns_Friedel_fraction_max 0.996
_reflns_number_gt 3095
_reflns_number_total 3321
_reflns_threshold_expression 'I > 2\s(I)'
_cod_data_source_file c9qi00577c2.cif
_cod_data_source_block a
_cod_database_code 4350052
_shelx_space_group_comment
;
The symmetry employed for this shelxl refinement is uniquely defined
by the following loop, which should always be used as a source of
symmetry information in preference to the above space-group names.
They are only intended as comments.
;
_olex2_refinement_description
;
1. Twinned data refinement
 Scales: 0.991(16) 0.009(16)
2. Fixed Uiso
 At 1.2 times of:
  All C(H) groups, All C(H,H) groups
3.a Secondary CH2 refined with riding coordinates:
 C7(H7A,H7B), C6(H6A,H6B), C8(H8A,H8B)
3.b Aromatic/amide H refined with riding coordinates:
 C14(H14), C4(H4), C2(H2), C10(H10), C1(H1), C13(H13), C3(H3), C12(H12),
 C11(H11)
;
_shelx_shelxl_version_number 2014/7
_olex2_submission_special_instructions 'No special instructions were received'

loop_
_space_group_symop_operation_xyz
'x, y, z'
'-x, -y, z'
'-x+1/4, y+1/4, z+1/4'
'x+3/4, -y+3/4, z+1/4'
'x, y+1/2, z+1/2'
'-x, -y+1/2, z+1/2'
'-x+1/4, y+3/4, z+3/4'
'x+3/4, -y+5/4, z+3/4'
'x+1/2, y, z+1/2'
'-x+1/2, -y, z+1/2'
'-x+3/4, y+1/4, z+3/4'
'x+5/4, -y+3/4, z+3/4'
'x+1/2, y+1/2, z'
'-x+1/2, -y+1/2, z'
'-x+3/4, y+3/4, z+1/4'
'x+5/4, -y+5/4, z+1/4'

loop_
_atom_site_label
_atom_site_type_symbol
_atom_site_fract_x
_atom_site_fract_y
_atom_site_fract_z
_atom_site_U_iso_or_equiv
_atom_site_adp_type
_atom_site_occupancy
_atom_site_site_symmetry_order
_atom_site_calc_flag
_atom_site_refinement_flags_posn
_atom_site_refinement_flags_adp
_atom_site_refinement_flags_occupancy
Fe1 Fe 0.0000 1.0000 0.19019(2) 0.02836(13) Uani 1 2 d S T P
S1 S 0.04900(3) 0.60142(11) 0.34308(6) 0.0776(3) Uani 1 1 d . . .
N1 N -0.05083(5) 0.8702(2) 0.18231(11) 0.0336(4) Uani 1 1 d . . .
N3 N 0.02336(6) 0.8427(3) 0.26033(11) 0.0424(5) Uani 1 1 d . . .
N2 N 0.03056(5) 0.8892(2) 0.09574(10) 0.0311(4) Uani 1 1 d . . .
C14 C 0.03359(7) 0.6378(3) -0.04415(14) 0.0412(6) Uani 1 1 d . . .
H14 H 0.0121 0.6905 -0.0597 0.049 Uiso 1 1 calc R . .
C15 C 0.03431(6) 0.7417(3) 0.29467(13) 0.0344(5) Uani 1 1 d . . .
C9 C 0.04344(7) 0.6393(3) 0.02952(13) 0.0358(5) Uani 1 1 d . . .
C4 C -0.11441(7) 0.8869(4) 0.15000(16) 0.0513(7) Uani 1 1 d . . .
H4 H -0.1338 0.9406 0.1265 0.062 Uiso 1 1 calc R . .
C2 C -0.09284(8) 0.6747(3) 0.21886(15) 0.0495(7) Uani 1 1 d . . .
H2 H -0.0970 0.5806 0.2431 0.059 Uiso 1 1 calc R . .
C7 C 0.02054(7) 0.9819(3) 0.03090(12) 0.0330(5) Uani 1 1 d . . .
H7A H 0.0269 0.9255 -0.0143 0.040 Uiso 1 1 calc R . .
H7B H 0.0348 1.0778 0.0313 0.040 Uiso 1 1 calc R . .
C10 C 0.07494(9) 0.5601(3) 0.05031(18) 0.0536(7) Uani 1 1 d . . .
H10 H 0.0822 0.5592 0.1003 0.064 Uiso 1 1 calc R . .
C1 C -0.05801(7) 0.7376(3) 0.21600(13) 0.0394(5) Uani 1 1 d . . .
H1 H -0.0383 0.6848 0.2389 0.047 Uiso 1 1 calc R . .
C5 C -0.07867(6) 0.9432(3) 0.14884(13) 0.0370(5) Uani 1 1 d . . .
C6 C 0.06991(7) 0.9053(3) 0.11407(13) 0.0375(5) Uani 1 1 d . . .
H6A H 0.0847 0.8938 0.0689 0.045 Uiso 1 1 calc R . .
H6B H 0.0771 0.8228 0.1481 0.045 Uiso 1 1 calc R . .
C13 C 0.05475(9) 0.5603(3) -0.09484(17) 0.0570(7) Uani 1 1 d . . .
H13 H 0.0479 0.5613 -0.1450 0.068 Uiso 1 1 calc R . .
C3 C -0.12131(8) 0.7514(3) 0.18590(18) 0.0570(7) Uani 1 1 d . . .
H3 H -0.1456 0.7116 0.1877 0.068 Uiso 1 1 calc R . .
C12 C 0.08559(9) 0.4819(4) -0.0731(2) 0.0669(9) Uani 1 1 d . . .
H12 H 0.0998 0.4275 -0.1081 0.080 Uiso 1 1 calc R . .
C11 C 0.09587(10) 0.4821(4) -0.0013(2) 0.0700(10) Uani 1 1 d . . .
H11 H 0.1174 0.4288 0.0136 0.084 Uiso 1 1 calc R . .
C8 C 0.02097(7) 0.7248(3) 0.08561(14) 0.0372(5) Uani 1 1 d . . .
H8A H -0.0053 0.7180 0.0715 0.045 Uiso 1 1 calc R . .
H8B H 0.0237 0.6727 0.1334 0.045 Uiso 1 1 calc R . .

loop_
_atom_site_aniso_label
_atom_site_aniso_U_11
_atom_site_aniso_U_22
_atom_site_aniso_U_33
_atom_site_aniso_U_23
_atom_site_aniso_U_13
_atom_site_aniso_U_12
Fe1 0.0328(2) 0.0290(2) 0.02326(19) 0.000 0.000 -0.0017(2)
S1 0.0974(7) 0.0621(5) 0.0734(5) 0.0191(5) -0.0204(5) 0.0288(5)
N1 0.0352(9) 0.0332(9) 0.0323(9) -0.0001(8) -0.0003(8) -0.0034(7)
N3 0.0508(12) 0.0438(12) 0.0326(10) 0.0056(9) -0.0055(9) -0.0001(10)
N2 0.0371(9) 0.0274(8) 0.0287(9) 0.0001(7) 0.0019(8) -0.0001(7)
C14 0.0475(13) 0.0372(12) 0.0390(14) -0.0095(10) -0.0075(10) -0.0019(10)
C15 0.0339(11) 0.0422(12) 0.0271(10) -0.0030(10) 0.0000(9) 0.0012(10)
C9 0.0426(13) 0.0283(11) 0.0365(12) -0.0042(9) -0.0025(10) 0.0017(9)
C4 0.0385(13) 0.0718(19) 0.0438(14) -0.0002(14) -0.0057(11) -0.0107(13)
C2 0.0579(16) 0.0502(15) 0.0404(13) -0.0004(12) 0.0057(12) -0.0243(13)
C7 0.0453(13) 0.0305(11) 0.0233(10) -0.0006(8) 0.0039(9) -0.0026(9)
C10 0.0630(17) 0.0400(14) 0.0578(17) -0.0075(13) -0.0187(14) 0.0163(13)
C1 0.0464(13) 0.0367(12) 0.0353(12) 0.0014(10) 0.0042(10) -0.0086(10)
C5 0.0357(11) 0.0441(13) 0.0313(11) -0.0042(10) -0.0005(9) -0.0030(10)
C6 0.0350(11) 0.0408(12) 0.0368(12) -0.0014(10) 0.0052(9) 0.0027(10)
C13 0.074(2) 0.0511(16) 0.0457(15) -0.0199(13) 0.0033(14) -0.0082(15)
C3 0.0457(14) 0.0771(19) 0.0482(15) 0.0002(17) -0.0007(13) -0.0269(14)
C12 0.0619(18) 0.0555(17) 0.083(2) -0.0357(17) 0.0167(17) 0.0007(14)
C11 0.0586(19) 0.0524(18) 0.099(3) -0.0250(18) -0.0089(19) 0.0239(15)
C8 0.0487(13) 0.0278(10) 0.0351(12) 0.0007(9) 0.0017(10) 0.0006(9)

loop_
_atom_type_symbol
_atom_type_description
_atom_type_scat_dispersion_real
_atom_type_scat_dispersion_imag
_atom_type_scat_source
C C 0.0033 0.0016 'International Tables Vol C Tables 4.2.6.8 and 6.1.1.4'
H H 0.0000 0.0000 'International Tables Vol C Tables 4.2.6.8 and 6.1.1.4'
Fe Fe 0.3463 0.8444 'International Tables Vol C Tables 4.2.6.8 and 6.1.1.4'
N N 0.0061 0.0033 'International Tables Vol C Tables 4.2.6.8 and 6.1.1.4'
S S 0.1246 0.1234 'International Tables Vol C Tables 4.2.6.8 and 6.1.1.4'

loop_
_geom_angle_atom_site_label_1
_geom_angle_atom_site_label_2
_geom_angle_atom_site_label_3
_geom_angle
_geom_angle_site_symmetry_1
_geom_angle_site_symmetry_3
N1 Fe1 N1 172.40(11) 2_575 .
N1 Fe1 N2 97.98(7) 2_575 2_575
N1 Fe1 N2 76.14(7) . 2_575
N1 Fe1 N2 97.97(7) . .
N1 Fe1 N2 76.15(7) 2_575 .
N3 Fe1 N1 92.15(8) . .
N3 Fe1 N1 92.15(8) 2_575 2_575
N3 Fe1 N1 92.56(8) 2_575 .
N3 Fe1 N1 92.56(8) . 2_575
N3 Fe1 N3 103.39(12) . 2_575
N3 Fe1 N2 163.39(7) 2_575 .
N3 Fe1 N2 163.39(7) . 2_575
N3 Fe1 N2 89.08(8) . .
N3 Fe1 N2 89.08(8) 2_575 2_575
N2 Fe1 N2 81.08(9) . 2_575
C1 N1 Fe1 126.14(17) . .
C1 N1 C5 118.5(2) . .
C5 N1 Fe1 114.62(15) . .
C15 N3 Fe1 171.9(2) . .
C7 N2 Fe1 104.59(13) . .
C7 N2 C8 111.98(18) . .
C6 N2 Fe1 105.04(13) . .
C6 N2 C7 111.50(17) . .
C6 N2 C8 110.22(18) . .
C8 N2 Fe1 113.22(14) . .
C9 C14 H14 119.7 . .
C13 C14 H14 119.7 . .
C13 C14 C9 120.6(3) . .
N3 C15 S1 179.2(2) . .
C14 C9 C8 121.5(2) . .
C10 C9 C14 118.0(2) . .
C10 C9 C8 120.5(2) . .
C5 C4 H4 120.5 . .
C3 C4 H4 120.5 . .
C3 C4 C5 118.9(3) . .
C1 C2 H2 120.8 . .
C3 C2 H2 120.8 . .
C3 C2 C1 118.4(3) . .
N2 C7 C7 110.77(15) . 2_575
N2 C7 H7A 109.5 . .
N2 C7 H7B 109.5 . .
C7 C7 H7A 109.5 2_575 .
C7 C7 H7B 109.5 2_575 .
H7A C7 H7B 108.1 . .
C9 C10 H10 119.7 . .
C11 C10 C9 120.7(3) . .
C11 C10 H10 119.7 . .
N1 C1 C2 122.8(3) . .
N1 C1 H1 118.6 . .
C2 C1 H1 118.6 . .
N1 C5 C4 121.6(2) . .
N1 C5 C6 117.1(2) . 2_575
C4 C5 C6 121.2(2) . 2_575
N2 C6 C5 112.60(19) . 2_575
N2 C6 H6A 109.1 . .
N2 C6 H6B 109.1 . .
C5 C6 H6A 109.1 2_575 .
C5 C6 H6B 109.1 2_575 .
H6A C6 H6B 107.8 . .
C14 C13 H13 119.8 . .
C12 C13 C14 120.4(3) . .
C12 C13 H13 119.8 . .
C4 C3 H3 120.2 . .
C2 C3 C4 119.7(2) . .
C2 C3 H3 120.2 . .
C13 C12 H12 120.0 . .
C11 C12 C13 120.0(3) . .
C11 C12 H12 120.0 . .
C10 C11 H11 119.9 . .
C12 C11 C10 120.2(3) . .
C12 C11 H11 119.9 . .
N2 C8 C9 116.0(2) . .
N2 C8 H8A 108.3 . .
N2 C8 H8B 108.3 . .
C9 C8 H8A 108.3 . .
C9 C8 H8B 108.3 . .
H8A C8 H8B 107.4 . .

loop_
_geom_bond_atom_site_label_1
_geom_bond_atom_site_label_2
_geom_bond_distance
_geom_bond_site_symmetry_2
Fe1 N1 2.1728(18) 2_575
Fe1 N1 2.1728(18) .
Fe1 N3 2.067(2) .
Fe1 N3 2.067(2) 2_575
Fe1 N2 2.2696(19) 2_575
Fe1 N2 2.2696(19) .
S1 C15 1.608(3) .
N1 C1 1.343(3) .
N1 C5 1.344(3) .
N3 C15 1.157(3) .
N2 C7 1.482(3) .
N2 C6 1.473(3) .
N2 C8 1.498(3) .
C14 H14 0.9500 .
C14 C9 1.392(3) .
C14 C13 1.382(4) .
C9 C10 1.391(4) .
C9 C8 1.509(3) .
C4 H4 0.9500 .
C4 C5 1.388(4) .
C4 C3 1.382(4) .
C2 H2 0.9500 .
C2 C1 1.380(4) .
C2 C3 1.372(4) .
C7 C7 1.523(5) 2_575
C7 H7A 0.9900 .
C7 H7B 0.9900 .
C10 H10 0.9500 .
C10 C11 1.390(5) .
C1 H1 0.9500 .
C5 C6 1.509(4) 2_575
C6 C5 1.509(4) 2_575
C6 H6A 0.9900 .
C6 H6B 0.9900 .
C13 H13 0.9500 .
C13 C12 1.372(5) .
C3 H3 0.9500 .
C12 H12 0.9500 .
C12 C11 1.364(6) .
C11 H11 0.9500 .
C8 H8A 0.9900 .
C8 H8B 0.9900 .

loop_
_geom_torsion_atom_site_label_1
_geom_torsion_atom_site_label_2
_geom_torsion_atom_site_label_3
_geom_torsion_atom_site_label_4
_geom_torsion
_geom_torsion_site_symmetry_4
Fe1 N1 C1 C2 168.42(19) .
Fe1 N1 C5 C4 -169.2(2) .
Fe1 N1 C5 C6 6.9(3) 2_575
Fe1 N2 C7 C7 -43.5(2) 2_575
Fe1 N2 C6 C5 -38.8(2) 2_575
Fe1 N2 C8 C9 -173.20(16) .
C14 C9 C10 C11 0.1(4) .
C14 C9 C8 N2 -87.0(3) .
C14 C13 C12 C11 -1.0(5) .
C9 C14 C13 C12 0.9(4) .
C9 C10 C11 C12 -0.3(5) .
C7 N2 C6 C5 74.0(2) 2_575
C7 N2 C8 C9 68.9(2) .
C10 C9 C8 N2 92.7(3) .
C1 N1 C5 C4 1.6(4) .
C1 N1 C5 C6 177.7(2) 2_575
C1 C2 C3 C4 1.0(4) .
C5 N1 C1 C2 -1.2(4) .
C5 C4 C3 C2 -0.7(4) .
C6 N2 C7 C7 -156.5(2) 2_575
C6 N2 C8 C9 -55.9(3) .
C13 C14 C9 C10 -0.4(4) .
C13 C14 C9 C8 179.3(2) .
C13 C12 C11 C10 0.8(6) .
C3 C4 C5 N1 -0.7(4) .
C3 C4 C5 C6 -176.6(3) 2_575
C3 C2 C1 N1 -0.1(4) .
C8 N2 C7 C7 79.5(2) 2_575
C8 N2 C6 C5 -161.03(19) 2_575
C8 C9 C10 C11 -179.6(3) .

loop_
_twin_individual_id
_twin_individual_mass_fraction_refined
1 0.991(16)
2 0.009(16)
